data_7051311
loop_
_publ_author_name
'Male, Nigel A. H.'
'Skinner, Michael E. G.'
'Wilson, Paul J.'
'Mountford, Philip'
'Schr\"oder, Martin'

_publ_contact_author
;
 Dr P Mountford
 Inorganic Chemistry Laboratory
 South Parks Road
 Oxford
 OX1 3QR        
;
_publ_section_title
;
 ansa-Linked titanium macrocycle--imido complexes
;
_journal_issue 8
_journal_name_full 'New Journal of Chemistry'
_journal_page_first 575
_journal_paper_doi 10.1039/b002341h
_journal_volume 24
_journal_year 2000
_chemical_compound_source
;
 H2L-1 + [Ti(NBu-t)Cl2(py(3] in benzene
;
_chemical_formula_moiety ' C16 H32 Cl1 F3 N4 O3 S1 Ti1 '
_chemical_formula_sum 'C16 H32 Cl F3 N4 O3 S Ti'
_chemical_formula_weight 500.86
_chemical_name_systematic
;
 [Ti{i-Pr2(CH2CH2CH2N)[9]aneN3}Cl(OTf)]
;
_space_group_IT_number 14
_symmetry_cell_setting monoclinic
_symmetry_space_group_name_Hall '-P 2yn'
_symmetry_space_group_name_H-M 'P 1 21/n 1'
_atom_sites_solution_hydrogens geom
_atom_sites_solution_primary direct
_audit_creation_date 99-08-4
_audit_creation_method CRYSTALS
_cell_angle_alpha 90
_cell_angle_beta 99.091(4)
_cell_angle_gamma 90
_cell_formula_units_Z 4.00
_cell_length_a 9.2840(6)
_cell_length_b 19.097(2)
_cell_length_c 12.7810(7)
_cell_measurement_reflns_used 16824
_cell_measurement_temperature 170
_cell_measurement_theta_max 27
_cell_measurement_theta_min 0
_cell_volume 2237.6(3)
_computing_cell_refinement
;
DIP2000 software 'DENZO' (Otwinowski & Minor, 1996)
;
_computing_data_collection 'DIP2000 software Xpress (MAC Science, 1989)'
_computing_data_reduction
;
DIP2000 software 'DENZO' (Otwinowski & Minor, 1996)
;
_computing_molecular_graphics 'SHELXTL/PC (Sheldrick, 1994)'
_computing_publication_material
;
CRYSTALS Issue 10 (Watkin et al, 1996)
;
_computing_structure_refinement
;
CRYSTALS Issue 10 (Watkin et al, 1996)
;
_computing_structure_solution 'SIR92 (Altomare, et al, 1994)'
_diffrn_ambient_temperature 170
_diffrn_measurement_device_type 'Enraf-nonius DIP2000 '
_diffrn_measurement_method \w
_diffrn_radiation_monochromator graphite
_diffrn_radiation_type 'Mo K\a'
_diffrn_radiation_wavelength 0.71069
_diffrn_reflns_av_R_equivalents 0.06
_diffrn_reflns_av_sigmaI/netI 0.0617
_diffrn_reflns_limit_h_max 11
_diffrn_reflns_limit_h_min 0
_diffrn_reflns_limit_k_max 23
_diffrn_reflns_limit_k_min 0
_diffrn_reflns_limit_l_max 15
_diffrn_reflns_limit_l_min -15
_diffrn_reflns_number 16824
_diffrn_reflns_theta_max 26.43
_diffrn_reflns_theta_min 1.07
_diffrn_standards_decay_% 0.00
_diffrn_standards_number 0
_exptl_absorpt_coefficient_mu 0.64
_exptl_absorpt_correction_T_max 0.852
_exptl_absorpt_correction_T_min 0.726
_exptl_absorpt_correction_type multi-scan
_exptl_crystal_colour yellow
_exptl_crystal_density_diffrn 1.49
_exptl_crystal_density_meas ?
_exptl_crystal_density_method .
_exptl_crystal_description block
_exptl_crystal_F_000 1048
_exptl_crystal_size_max 0.50
_exptl_crystal_size_mid 0.35
_exptl_crystal_size_min 0.25
_refine_diff_density_max 0.43
_refine_diff_density_min -0.48
_refine_ls_abs_structure_Flack none
_refine_ls_extinction_coef none
_refine_ls_extinction_method none
_refine_ls_goodness_of_fit_obs 1.17
_refine_ls_hydrogen_treatment 'riding model'
_refine_ls_matrix_type full
_refine_ls_number_parameters 262
_refine_ls_number_reflns 2780
_refine_ls_number_restraints 0
_refine_ls_R_factor_obs 0.0526
_refine_ls_shift/esd_max 0.0003
_refine_ls_structure_factor_coef F
_refine_ls_weighting_scheme 'Chebychev polynomial'
_refine_ls_wR_factor_obs 0.0359
_reflns_limit_h_max 11
_reflns_limit_h_min -11
_reflns_limit_k_max 23
_reflns_limit_k_min 0
_reflns_limit_l_max 15
_reflns_limit_l_min 0
_reflns_number_observed 2780
_reflns_number_total 4207
_reflns_observed_criterion >3\s(I)
_cod_data_source_file b002341h.txt
_cod_data_source_block Compound_3
_cod_depositor_comments
;
The following automatic conversions were performed:
'_symmetry_cell_setting' value 'Monoclinic ' changed to 'monoclinic'
according to '/home/saulius/struct/CIF-dictionaries/cif_core.dic'
dictionary named 'cif_core.dic' version 2.4.1 from 2010-06-29.

Automatic conversion script
Id: cif_fix_enum 1527 2010-12-29 10:47:43Z saulius 

The following automatic conversions were performed:

'_atom_sites_solution_primary' value 'direct methods' was changed to
'direct'.

'_atom_sites_solution_hydrogens' value 'geometric' was changed to
'geom'.

Automatic conversion script
Id: cif_fix_values 6452 2018-10-05 10:23:21Z andrius 

The following automatic conversions were performed:

data name '_diffrn_measurement_device-type' was replaced with
'_diffrn_measurement_device_type' as specified in the replacement
file 'data/replacement-values/replacement_tags.lst'.

Automatic conversion script
Id: cif_correct_tags 9268 2022-04-12 08:56:07Z antanas 
;
_cod_original_cell_volume 2237.6
_cod_original_sg_symbol_H-M 'P 1 21/n 1 '
_cod_original_formula_sum ' C16 H32 Cl1 F3 N4 O3 S1 Ti1 '
_cod_database_code 7051311

loop_
_symmetry_equiv_pos_as_xyz
x,y,z
-x,-y,-z
-x+1/2,y+1/2,-z+1/2
x+1/2,-y+1/2,z+1/2

loop_
_atom_site_aniso_label
_atom_site_aniso_U_11
_atom_site_aniso_U_22
_atom_site_aniso_U_33
_atom_site_aniso_U_23
_atom_site_aniso_U_13
_atom_site_aniso_U_12
Ti1 0.0174(2) 0.0317(3) 0.0183(3) 0.0029(2) 0.0030(2) 0.0007(2)
N1 0.022(1) 0.037(2) 0.027(2) 0.001(1) 0.004(1) 0.002(1)
N3 0.022(1) 0.034(2) 0.022(1) 0.003(1) 0.003(1) 0.003(1)
N6 0.022(1) 0.033(1) 0.021(1) 0.003(1) 0.006(1) 0.000(1)
N9 0.019(1) 0.030(1) 0.026(1) 0.003(1) 0.004(1) 0.001(1)
C1 0.014(1) 0.037(2) 0.034(2) 0.002(1) 0.005(1) -0.000(1)
C2 0.017(1) 0.038(2) 0.031(2) -0.002(1) 0.003(1) -0.001(1)
C4 0.024(1) 0.032(2) 0.025(2) 0.005(1) 0.004(1) 0.006(1)
C5 0.028(1) 0.028(2) 0.020(2) 0.004(1) 0.002(1) 0.002(1)
C7 0.030(2) 0.036(2) 0.018(2) -0.001(1) 0.004(1) 0.001(1)
C8 0.027(2) 0.030(2) 0.026(2) -0.001(1) 0.004(1) -0.004(1)
C31 0.025(1) 0.035(2) 0.024(2) -0.003(1) 0.007(1) 0.003(1)
C32 0.035(2) 0.044(2) 0.031(2) -0.008(1) 0.008(2) -0.001(1)
C33 0.032(2) 0.044(2) 0.041(2) -0.007(2) 0.009(2) 0.005(1)
C61 0.027(2) 0.040(2) 0.023(2) 0.001(1) 0.011(1) -0.003(1)
C62 0.028(2) 0.033(2) 0.037(2) 0.003(1) 0.014(2) -0.004(1)
C63 0.025(1) 0.034(2) 0.038(2) -0.000(1) 0.006(1) -0.006(1)
C91 0.026(2) 0.033(2) 0.031(2) 0.002(1) 0.005(1) 0.000(1)
C92 0.034(2) 0.030(2) 0.048(2) 0.001(2) 0.000(2) -0.002(1)
C93 0.039(2) 0.034(2) 0.042(2) 0.008(2) 0.003(2) 0.001(2)
C100 0.038(2) 0.037(2) 0.042(2) -0.005(2) -0.001(2) 0.006(2)
S1 0.0237(4) 0.0371(5) 0.0253(4) 0.0014(3) 0.0063(3) 0.0044(3)
O1 0.020(1) 0.039(1) 0.028(1) 0.0023(9) 0.0034(9) 0.0020(9)
O2 0.044(1) 0.085(2) 0.027(1) -0.002(1) 0.013(1) 0.015(1)
O3 0.022(1) 0.042(1) 0.046(2) 0.001(1) 0.005(1) -0.003(1)
F1 0.090(2) 0.039(1) 0.068(2) -0.010(1) -0.003(2) -0.013(1)
F2 0.054(1) 0.053(1) 0.037(1) 0.012(1) 0.003(1) -0.010(1)
F3 0.051(1) 0.067(2) 0.103(2) 0.026(2) 0.010(1) 0.028(1)
Cl1 0.0296(4) 0.0470(5) 0.0209(4) 0.0061(3) 0.0053(3) -0.0023(3)

loop_
_atom_site_label
_atom_site_fract_x
_atom_site_fract_y
_atom_site_fract_z
_atom_site_U_iso_or_equiv
_atom_site_occupancy
_atom_site_thermal_displace_type
Ti1 0.64184(5) 0.26458(3) 0.67237(4) 0.0225 1.0000 Uani
N1 0.5039(3) 0.2053(1) 0.6503(2) 0.0289 1.0000 Uani
N3 0.8378(3) 0.1913(1) 0.6904(2) 0.0262 1.0000 Uani
N6 0.6548(3) 0.2315(1) 0.8433(2) 0.0250 1.0000 Uani
N9 0.8308(3) 0.3402(1) 0.7689(2) 0.0250 1.0000 Uani
C1 0.9589(3) 0.3118(2) 0.7254(3) 0.0282 1.0000 Uani
C2 0.9736(3) 0.2328(2) 0.7338(3) 0.0289 1.0000 Uani
C4 0.8050(3) 0.1393(2) 0.7705(2) 0.0268 1.0000 Uani
C5 0.7645(3) 0.1734(2) 0.8689(2) 0.0253 1.0000 Uani
C7 0.7020(3) 0.2936(2) 0.9111(2) 0.0278 1.0000 Uani
C8 0.8424(3) 0.3249(2) 0.8850(2) 0.0278 1.0000 Uani
C31 0.8625(3) 0.1532(2) 0.5900(2) 0.0275 1.0000 Uani
C32 0.7284(4) 0.1174(2) 0.5313(3) 0.0360 1.0000 Uani
C33 0.9876(4) 0.0993(2) 0.6083(3) 0.0386 1.0000 Uani
C61 0.5096(3) 0.2090(2) 0.8696(3) 0.0292 1.0000 Uani
C62 0.4414(3) 0.1462(2) 0.8060(3) 0.0318 1.0000 Uani
C63 0.3963(3) 0.1629(2) 0.6883(3) 0.0317 1.0000 Uani
C91 0.8223(3) 0.4188(2) 0.7549(3) 0.0296 1.0000 Uani
C92 0.9584(4) 0.4578(2) 0.8098(3) 0.0380 1.0000 Uani
C93 0.7880(4) 0.4431(2) 0.6408(3) 0.0391 1.0000 Uani
C100 0.3564(4) 0.4526(2) 0.6221(3) 0.0398 1.0000 Uani
S1 0.36238(8) 0.36951(4) 0.69385(6) 0.0284 1.0000 Uani
O1 0.5171(2) 0.3507(1) 0.6990(2) 0.0288 1.0000 Uani
O2 0.3284(3) 0.3872(2) 0.7952(2) 0.0509 1.0000 Uani
O3 0.2621(2) 0.3260(1) 0.6276(2) 0.0367 1.0000 Uani
F1 0.4413(3) 0.5004(1) 0.6756(2) 0.0675 1.0000 Uani
F2 0.4007(2) 0.4450(1) 0.5294(2) 0.0486 1.0000 Uani
F3 0.2207(3) 0.4767(1) 0.6048(3) 0.0740 1.0000 Uani
Cl1 0.68151(8) 0.29780(4) 0.49958(6) 0.0324 1.0000 Uani
H11 1.0460(3) 0.3331(2) 0.7624(3) 0.0315 1.0000 Uiso
H12 0.9481(3) 0.3236(2) 0.6516(3) 0.0315 1.0000 Uiso
H21 0.9984(3) 0.2219(2) 0.8078(3) 0.0361 1.0000 Uiso
H22 1.0510(3) 0.2179(2) 0.6973(3) 0.0361 1.0000 Uiso
H41 0.8892(3) 0.1102(2) 0.7904(2) 0.0312 1.0000 Uiso
H42 0.7243(3) 0.1110(2) 0.7389(2) 0.0312 1.0000 Uiso
H51 0.8513(3) 0.1929(2) 0.9091(2) 0.0312 1.0000 Uiso
H52 0.7247(3) 0.1388(2) 0.9106(2) 0.0312 1.0000 Uiso
H71 0.7161(3) 0.2795(2) 0.9841(2) 0.0367 1.0000 Uiso
H72 0.6266(3) 0.3284(2) 0.8991(2) 0.0367 1.0000 Uiso
H81 0.8629(3) 0.3677(2) 0.9239(2) 0.0362 1.0000 Uiso
H82 0.9205(3) 0.2923(2) 0.9052(2) 0.0362 1.0000 Uiso
H311 0.8910(3) 0.1909(2) 0.5479(2) 0.0340 1.0000 Uiso
H321 0.7515(4) 0.0948(2) 0.4689(3) 0.0468 1.0000 Uiso
H322 0.6958(4) 0.0831(2) 0.5772(3) 0.0468 1.0000 Uiso
H323 0.6526(4) 0.1513(2) 0.5114(3) 0.0468 1.0000 Uiso
H331 0.9984(4) 0.0780(2) 0.5420(3) 0.0434 1.0000 Uiso
H332 1.0773(4) 0.1217(2) 0.6380(3) 0.0434 1.0000 Uiso
H333 0.9639(4) 0.0640(2) 0.6563(3) 0.0434 1.0000 Uiso
H611 0.5224(3) 0.1978(2) 0.9437(3) 0.0394 1.0000 Uiso
H612 0.4433(3) 0.2476(2) 0.8553(3) 0.0394 1.0000 Uiso
H621 0.3562(3) 0.1314(2) 0.8339(3) 0.0379 1.0000 Uiso
H622 0.5117(3) 0.1090(2) 0.8132(3) 0.0379 1.0000 Uiso
H631 0.3049(3) 0.1874(2) 0.6783(3) 0.0379 1.0000 Uiso
H632 0.3861(3) 0.1202(2) 0.6481(3) 0.0379 1.0000 Uiso
H911 0.7387(3) 0.4296(2) 0.7875(3) 0.0355 1.0000 Uiso
H921 0.9459(4) 0.5073(2) 0.7991(3) 0.0487 1.0000 Uiso
H922 0.9738(4) 0.4478(2) 0.8843(3) 0.0487 1.0000 Uiso
H923 1.0412(4) 0.4423(2) 0.7796(3) 0.0487 1.0000 Uiso
H931 0.7832(4) 0.4933(2) 0.6388(3) 0.0545 1.0000 Uiso
H932 0.8642(4) 0.4275(2) 0.6035(3) 0.0545 1.0000 Uiso
H933 0.6965(4) 0.4240(2) 0.6077(3) 0.0545 1.0000 Uiso

loop_
_atom_type_symbol
_atom_type_scat_dispersion_real
_atom_type_scat_dispersion_imag
_atom_type_scat_Cromer_Mann_a1
_atom_type_scat_Cromer_Mann_b1
_atom_type_scat_Cromer_Mann_a2
_atom_type_scat_Cromer_Mann_b2
_atom_type_scat_Cromer_Mann_a3
_atom_type_scat_Cromer_Mann_b3
_atom_type_scat_Cromer_Mann_a4
_atom_type_scat_Cromer_Mann_b4
_atom_type_scat_Cromer_Mann_c
_atom_type_scat_source
'C   ' 0.0020 0.0020 2.3100 20.8439 1.0200 10.2075 1.5886 0.5687 0.8650 51.6512 0.2156 International_Tables_Vol_IV_Table_2.2B
'H   ' 0.0000 0.0000 0.4930 10.5109 0.3229 26.1257 0.1402 3.1424 0.0408 57.7997 0.0030 International_Tables_Vol_IV_Table_2.2B
'N   ' 0.0040 0.0030 12.2126 0.0057 3.1322 9.8933 2.0125 28.9975 1.1663 0.5826 -11.5290 International_Tables_Vol_IV_Table_2.2B
'O   ' 0.0080 0.0060 3.0485 13.2771 2.2868 5.7011 1.5463 0.3239 0.8670 32.9089 0.2508 International_Tables_Vol_IV_Table_2.2B
'F   ' 0.0140 0.0100 3.5392 10.2825 2.6412 4.2944 1.5170 0.2615 1.0243 26.1476 0.2776 International_Tables_Vol_IV_Table_2.2B
'Cl  ' 0.1320 0.1590 11.4604 0.0104 7.1964 1.1662 6.2556 18.5194 1.6455 47.7784 -9.5574 International_Tables_Vol_IV_Table_2.2B
'S   ' 0.1100 0.1240 6.9053 1.4679 5.2034 22.2151 1.4379 0.2536 1.5863 56.1720 0.8669 International_Tables_Vol_IV_Table_2.2B
'Ti  ' 0.2480 0.4460 9.7595 7.8508 7.3558 0.5000 1.6991 35.6338 1.9021 116.1050 1.2807 International_Tables_Vol_IV_Table_2.2B

loop_
_geom_angle_atom_site_label_1
_geom_angle_site_symmetry_1
_geom_angle_atom_site_label_2
_geom_angle_site_symmetry_2
_geom_angle_atom_site_label_3
_geom_angle_site_symmetry_3
_geom_angle
_geom_angle_publ_flag
N1 . Ti1 . N3 . 100.1(1) yes
N1 . Ti1 . N6 . 84.1(1) yes
N3 . Ti1 . N6 . 79.11(9) yes
N1 . Ti1 . N9 . 159.6(1) yes
N3 . Ti1 . N9 . 79.29(9) yes
N6 . Ti1 . N9 . 75.71(9) yes
N1 . Ti1 . O1 . 97.5(1) yes
N3 . Ti1 . O1 . 158.44(9) yes
N6 . Ti1 . O1 . 90.50(9) yes
N9 . Ti1 . O1 . 79.85(8) yes
N1 . Ti1 . Cl1 . 104.26(9) yes
N3 . Ti1 . Cl1 . 91.10(7) yes
N6 . Ti1 . Cl1 . 168.19(7) yes
N9 . Ti1 . Cl1 . 96.12(6) yes
O1 . Ti1 . Cl1 . 96.51(6) yes
Ti1 . N1 . C63 . 150.5(2) yes
Ti1 . N3 . C2 . 108.6(2) yes
Ti1 . N3 . C4 . 103.4(2) yes
C2 . N3 . C4 . 110.1(2) yes
Ti1 . N3 . C31 . 115.6(2) yes
C2 . N3 . C31 . 109.3(2) yes
C4 . N3 . C31 . 109.6(2) yes
Ti1 . N6 . C5 . 110.2(2) yes
Ti1 . N6 . C7 . 107.8(2) yes
C5 . N6 . C7 . 109.4(2) yes
Ti1 . N6 . C61 . 112.5(2) yes
C5 . N6 . C61 . 109.9(2) yes
C7 . N6 . C61 . 106.8(2) yes
Ti1 . N9 . C1 . 98.5(2) yes
Ti1 . N9 . C8 . 108.5(2) yes
C1 . N9 . C8 . 111.2(2) yes
Ti1 . N9 . C91 . 120.4(2) yes
C1 . N9 . C91 . 110.2(2) yes
C8 . N9 . C91 . 107.7(2) yes
N9 . C1 . C2 . 113.7(2) yes
N3 . C2 . C1 . 115.7(2) yes
N3 . C4 . C5 . 112.8(2) yes
N6 . C5 . C4 . 112.7(2) yes
N6 . C7 . C8 . 111.6(2) yes
N9 . C8 . C7 . 111.4(2) yes
N3 . C31 . C32 . 114.3(2) yes
N3 . C31 . C33 . 113.6(3) yes
C32 . C31 . C33 . 108.4(3) yes
N6 . C61 . C62 . 114.7(2) yes
C61 . C62 . C63 . 112.7(3) yes
N1 . C63 . C62 . 110.7(3) yes
N9 . C91 . C92 . 113.7(3) yes
N9 . C91 . C93 . 114.6(3) yes
C92 . C91 . C93 . 108.9(3) yes
S1 . C100 . F1 . 111.8(3) yes
S1 . C100 . F2 . 111.3(2) yes
F1 . C100 . F2 . 107.2(3) yes
S1 . C100 . F3 . 109.7(3) yes
F1 . C100 . F3 . 108.7(3) yes
F2 . C100 . F3 . 108.1(3) yes
C100 . S1 . O1 . 100.7(1) yes
C100 . S1 . O2 . 104.9(2) yes
O1 . S1 . O2 . 111.9(1) yes
C100 . S1 . O3 . 104.1(2) yes
O1 . S1 . O3 . 115.2(1) yes
O2 . S1 . O3 . 117.6(2) yes
Ti1 . O1 . S1 . 138.9(1) yes

loop_
_geom_bond_atom_site_label_1
_geom_bond_site_symmetry_1
_geom_bond_atom_site_label_2
_geom_bond_site_symmetry_2
_geom_bond_distance
_geom_bond_publ_flag
Ti1 . N1 . 1.699(3) yes
Ti1 . N3 . 2.278(2) yes
Ti1 . N6 . 2.259(3) yes
Ti1 . N9 . 2.449(3) yes
Ti1 . O1 . 2.070(2) yes
Ti1 . Cl1 . 2.3817(9) yes
N1 . C63 . 1.430(4) yes
N3 . C2 . 1.519(4) yes
N3 . C4 . 1.492(4) yes
N3 . C31 . 1.523(4) yes
N6 . C5 . 1.506(4) yes
N6 . C7 . 1.493(4) yes
N6 . C61 . 1.502(3) yes
N9 . C1 . 1.492(3) yes
N9 . C8 . 1.499(4) yes
N9 . C91 . 1.514(4) yes
C1 . C2 . 1.517(5) yes
C4 . C5 . 1.515(4) yes
C7 . C8 . 1.518(4) yes
C31 . C32 . 1.512(4) yes
C31 . C33 . 1.542(4) yes
C61 . C62 . 1.528(5) yes
C62 . C63 . 1.530(5) yes
C91 . C92 . 1.537(5) yes
C91 . C93 . 1.515(5) yes
C100 . S1 . 1.830(4) yes
C100 . F1 . 1.323(4) yes
C100 . F2 . 1.322(4) yes
C100 . F3 . 1.326(4) yes
S1 . O1 . 1.472(2) yes
S1 . O2 . 1.421(2) yes
S1 . O3 . 1.422(2) yes
